data_9016255
loop_
_publ_author_name
'Masse, R.'
'Durif, A.'

_publ_section_title
;
 A Copper(III) Periodate Peroxo Complex K4H4Cu(IO6)2O2 6H2O
 _cod_database_code 1007177
;
_journal_name_full 'Journal of Solid State Chemistry'
_journal_page_first 206
_journal_page_last 210
_journal_paper_doi 10.1016/0022-4596(88)90070-9
_journal_volume 73
_journal_year 1988
_chemical_formula_sum 'Cu I2 K4 O20'
_space_group_IT_number 14
_symmetry_space_group_name_Hall '-P 2yn'
_symmetry_space_group_name_H-M 'P 1 21/n 1'
_cell_angle_alpha 90
_cell_angle_beta 95.2
_cell_angle_gamma 90
_cell_length_a 12.650
_cell_length_b 9.780
_cell_length_c 7.710
_cell_formula_units_Z 2
_cell_volume 949.932
_database_code_amcsd 0013611
_exptl_crystal_density_diffrn 2.775
_cod_duplicate_entry 1007177
_cod_original_formula_sum 'I2 Cu O20 K4'
_cod_database_code 9016255
_amcsd_formula_title 'Cu H16 I2 K4 O20'

loop_
_space_group_symop_operation_xyz
x,y,z
1/2+x,1/2-y,1/2+z
1/2-x,1/2+y,1/2-z
-x,-y,-z

loop_
_atom_site_label
_atom_site_fract_x
_atom_site_fract_y
_atom_site_fract_z
I1 0.01689 0.26716 0.14655
Cu1 0.00000 0.00000 0.00000
O1 0.97550 0.19220 0.34770
O2 0.91900 0.40390 0.14290
O3 0.10360 0.10910 0.10540
O4 0.41770 0.34910 0.50830
O5 0.13050 0.35730 0.25130
O6 0.55920 0.17020 0.42010
O7 0.49640 0.04970 0.04630
O8 0.61680 0.44210 0.09600
O9 0.71530 0.09840 0.07750
O10 0.37600 0.23300 0.14600
K1 0.74510 0.30830 0.34010
K2 0.26940 0.08230 0.35640

loop_
_cod_related_entry_id
_cod_related_entry_database
_cod_related_entry_code
1 AMCSD 0013611
